data_1576995
loop_
_publ_author_name
'George, Malini'
'Knyazev, Daniil A.'
'Swiatek, Kamil'
'von K&#xf6;ller, Heinrich F'
'Werz, Daniel B.'

_publ_section_title
;
 Dimerisation of aryl-substituted bicyclobutanes (BCBs): revealing a new
 mode of 1,3-dipolar background reactivity.
;
_journal_issue 20
_journal_name_full 'Chemical science'
_journal_page_first 10159
_journal_page_last 10167
_journal_paper_doi 10.1039/d6sc01258b
_journal_volume 17
_journal_year 2026
_chemical_absolute_configuration ad
_chemical_formula_moiety 'C32 H32 N4 O2'
_chemical_formula_sum 'C32 H32 N4 O2'
_chemical_formula_weight 504.61
_space_group_crystal_system orthorhombic
_space_group_IT_number 33
_space_group_name_Hall 'P 2c -2n'
_space_group_name_H-M_alt 'P n a 21'
_atom_sites_solution_hydrogens geom
_atom_sites_solution_primary direct
_audit_creation_method
;FinalCif V143 by Daniel Kratzert, Freiburg 2025, 
https://dkratzert.de/finalcif.html
;
_audit_update_record
;
2025-05-26 deposited with the CCDC.	2026-03-31 downloaded from the CCDC.
;
_cell_angle_alpha 90
_cell_angle_beta 90
_cell_angle_gamma 90
_cell_formula_units_Z 4
_cell_length_a 8.7218(6)
_cell_length_b 16.3416(11)
_cell_length_c 18.7045(14)
_cell_measurement_reflns_used 9695
_cell_measurement_temperature 100(2)
_cell_measurement_theta_max 74.544
_cell_measurement_theta_min 3.5915
_cell_volume 2665.9(3)
_computing_cell_refinement 'SAINT V8.41'
_computing_data_collection 'Bruker BIS 8.5.5.6/2024-10-24 and APEX6 2024.9-1'
_computing_data_reduction 'SAINT V8.41'
_computing_structure_refinement 'SHELXL-2019/2 (Sheldrick, 2019)'
_computing_structure_solution 'SHELXT 2018/2 (Sheldrick, 2018)'
_diffrn_ambient_environment N~2~
_diffrn_ambient_temperature 100(2)
_diffrn_detector CPAD
_diffrn_detector_area_resol_mean 7.41
_diffrn_detector_type 'Bruker PHOTON III'
_diffrn_measured_fraction_theta_full 1.000
_diffrn_measured_fraction_theta_max 0.999
_diffrn_measurement_device 'three-circle diffractometer'
_diffrn_measurement_device_type 'Bruker D8 VENTURE dual wavelength Mo/Cu'
_diffrn_measurement_method '\w and \f scans'
_diffrn_measurement_specimen_support 'MiTeGen micromount'
_diffrn_radiation_monochromator 'mirror optics'
_diffrn_radiation_probe x-ray
_diffrn_radiation_type CuK\a
_diffrn_radiation_wavelength 1.54178
_diffrn_reflns_av_R_equivalents 0.0419
_diffrn_reflns_av_unetI/netI 0.0156
_diffrn_reflns_Laue_measured_fraction_full 1.000
_diffrn_reflns_Laue_measured_fraction_max 0.999
_diffrn_reflns_limit_h_max 10
_diffrn_reflns_limit_h_min -10
_diffrn_reflns_limit_k_max 20
_diffrn_reflns_limit_k_min -20
_diffrn_reflns_limit_l_max 23
_diffrn_reflns_limit_l_min -23
_diffrn_reflns_number 121929
_diffrn_reflns_point_group_measured_fraction_full 1.000
_diffrn_reflns_point_group_measured_fraction_max 0.997
_diffrn_reflns_theta_full 67.679
_diffrn_reflns_theta_max 74.626
_diffrn_reflns_theta_min 3.591
_diffrn_source 'microfocus sealed X-ray tube'
_diffrn_source_current 1.1
_diffrn_source_type 'Incoatec I\ms'
_diffrn_source_voltage 50.0
_exptl_absorpt_coefficient_mu 0.630
_exptl_absorpt_correction_T_max 0.7538
_exptl_absorpt_correction_T_min 0.6179
_exptl_absorpt_correction_type multi-scan
_exptl_absorpt_process_details
;SADABS-2016/2 - Bruker AXS area detector scaling and absorption correction: 
Krause, L., Herbst-Irmer, R., Sheldrick G.M. & Stalke D., J. Appl. Cryst. 48 
(2015) 3-10
;
_exptl_crystal_colour colourless
_exptl_crystal_density_diffrn 1.257
_exptl_crystal_description block
_exptl_crystal_F_000 1072
_exptl_crystal_recrystallization_method
'Crystals were obtained at room temperature by gas-phase diffusion of heptaneinto a solution of the compound dissolved in chloroform.'
_exptl_crystal_size_max 0.347
_exptl_crystal_size_mid 0.244
_exptl_crystal_size_min 0.163
_refine_diff_density_max 0.171
_refine_diff_density_min -0.199
_refine_diff_density_rms 0.033
_refine_ls_abs_structure_details
;
 Flack x determined using 2605 quotients [(I+)-(I-)]/[(I+)+(I-)]
 (Parsons, Flack and Wagner, Acta Cryst. B69 (2013) 249-259).
;
_refine_ls_abs_structure_Flack 0.03(3)
_refine_ls_extinction_method none
_refine_ls_goodness_of_fit_ref 1.030
_refine_ls_hydrogen_treatment constr
_refine_ls_matrix_type full
_refine_ls_number_parameters 347
_refine_ls_number_reflns 5441
_refine_ls_number_restraints 1
_refine_ls_restrained_S_all 1.030
_refine_ls_R_factor_all 0.0253
_refine_ls_R_factor_gt 0.0252
_refine_ls_shift/su_max 0.000
_refine_ls_shift/su_mean 0.000
_refine_ls_structure_factor_coef Fsqd
_refine_ls_weighting_details 'w=1/[\s^2^(Fo^2^)+(0.0392P)^2^+0.4937P] where P=(Fo^2^+2Fc^2^)/3'
_refine_ls_weighting_scheme calc
_refine_ls_wR_factor_gt 0.0661
_refine_ls_wR_factor_ref 0.0662
_reflns_Friedel_coverage 0.935
_reflns_Friedel_fraction_full 1.000
_reflns_Friedel_fraction_max 0.996
_reflns_number_gt 5422
_reflns_number_total 5441
_reflns_threshold_expression 'I > 2\s(I)'
_cod_data_source_file d6sc01258b2.cif
_cod_data_source_block Werz_MG498F2_a
_cod_depositor_comments 'Adding full bibliography for 1576995--1576999.cif.'
_cod_database_code 1576995
_shelx_shelxl_version_number 2019/3
_shelx_space_group_comment
;
The symmetry employed for this shelxl refinement is uniquely defined
by the following loop, which should always be used as a source of
symmetry information in preference to the above space-group names.
They are only intended as comments.
;
_shelx_estimated_absorpt_t_min 0.811
_shelx_estimated_absorpt_t_max 0.904
_olex2_diffrn_ambient_temperature_device 'Oxford Cryostream 800'

loop_
_space_group_symop_operation_xyz
'x, y, z'
'-x, -y, z+1/2'
'x+1/2, -y+1/2, z'
'-x+1/2, y+1/2, z+1/2'

loop_
_atom_site_label
_atom_site_type_symbol
_atom_site_fract_x
_atom_site_fract_y
_atom_site_fract_z
_atom_site_U_iso_or_equiv
_atom_site_adp_type
_atom_site_occupancy
_atom_site_site_symmetry_order
_atom_site_calc_flag
_atom_site_refinement_flags_posn
_atom_site_refinement_flags_adp
_atom_site_refinement_flags_occupancy
_atom_site_disorder_assembly
_atom_site_disorder_group
O1 O 0.47237(16) 0.60296(7) 0.30002(7) 0.0292(3) Uani 1 1 d . . . . .
O2 O 0.22928(18) 0.42572(8) 0.45778(8) 0.0374(3) Uani 1 1 d . . . . .
N1 N 0.49273(16) 0.73854(8) 0.32614(7) 0.0197(3) Uani 1 1 d . . . . .
N2 N 0.56119(16) 0.79638(8) 0.36947(7) 0.0212(3) Uani 1 1 d . . . . .
N3 N 0.30980(15) 0.30681(8) 0.50656(7) 0.0183(3) Uani 1 1 d . . . . .
N4 N 0.39624(15) 0.26854(8) 0.55846(7) 0.0194(3) Uani 1 1 d . . . . .
C1 C 0.54378(18) 0.57633(9) 0.51088(8) 0.0188(3) Uani 1 1 d . . . . .
C2 C 0.5128(2) 0.66377(9) 0.47922(8) 0.0215(3) Uani 1 1 d . . . . .
H2A H 0.402799 0.675889 0.471624 0.026 Uiso 1 1 calc R U . . .
H2B H 0.563534 0.708430 0.506046 0.026 Uiso 1 1 calc R U . . .
C3 C 0.59898(19) 0.63839(9) 0.41005(8) 0.0208(3) Uani 1 1 d . . . . .
H3 H 0.705858 0.660526 0.409444 0.025 Uiso 1 1 calc R U . . .
C4 C 0.5960(2) 0.54799(10) 0.43506(9) 0.0237(3) Uani 1 1 d . . . . .
H4A H 0.697881 0.521315 0.434545 0.028 Uiso 1 1 calc R U . . .
H4B H 0.519041 0.514057 0.409846 0.028 Uiso 1 1 calc R U . . .
C5 C 0.40874(17) 0.53255(9) 0.54575(8) 0.0168(3) Uani 1 1 d . . . . .
H5 H 0.306755 0.553135 0.529224 0.020 Uiso 1 1 calc R U . . .
C6 C 0.41779(17) 0.43761(9) 0.55010(8) 0.0175(3) Uani 1 1 d . . . . .
H6 H 0.525665 0.418862 0.542363 0.021 Uiso 1 1 calc R U . . .
C7 C 0.38210(17) 0.44261(9) 0.63160(8) 0.0177(3) Uani 1 1 d . . . . .
H7A H 0.272984 0.433184 0.643634 0.021 Uiso 1 1 calc R U . . .
H7B H 0.450323 0.408557 0.661674 0.021 Uiso 1 1 calc R U . . .
C8 C 0.42823(17) 0.53457(9) 0.62883(8) 0.0163(3) Uani 1 1 d . . . . .
C9 C 0.59949(17) 0.54979(8) 0.63500(9) 0.0180(3) Uani 1 1 d . . . . .
C10 C 0.68995(19) 0.54355(10) 0.69606(9) 0.0221(3) Uani 1 1 d . . . . .
H10 H 0.646652 0.526554 0.740230 0.027 Uiso 1 1 calc R U . . .
C11 C 0.8451(2) 0.56270(10) 0.69114(10) 0.0268(4) Uani 1 1 d . . . . .
H11 H 0.908379 0.558602 0.732310 0.032 Uiso 1 1 calc R U . . .
C12 C 0.90823(18) 0.58781(10) 0.62640(11) 0.0285(4) Uani 1 1 d . . . . .
H12 H 1.014025 0.601346 0.623928 0.034 Uiso 1 1 calc R U . . .
C13 C 0.81813(19) 0.59325(10) 0.56547(10) 0.0254(3) Uani 1 1 d . . . . .
H13 H 0.861867 0.609953 0.521300 0.030 Uiso 1 1 calc R U . . .
C14 C 0.66286(18) 0.57397(9) 0.56975(8) 0.0195(3) Uani 1 1 d . . . . .
C15 C 0.51746(19) 0.65534(10) 0.34074(8) 0.0209(3) Uani 1 1 d . . . . .
C16 C 0.3131(2) 0.72793(11) 0.21900(9) 0.0258(3) Uani 1 1 d . . . . .
H16A H 0.244729 0.765620 0.193620 0.039 Uiso 1 1 calc R U . . .
H16B H 0.252079 0.685611 0.242837 0.039 Uiso 1 1 calc R U . . .
H16C H 0.383255 0.702201 0.184795 0.039 Uiso 1 1 calc R U . . .
C17 C 0.40335(18) 0.77415(10) 0.27343(8) 0.0199(3) Uani 1 1 d . . . . .
C18 C 0.41637(19) 0.85619(10) 0.28376(9) 0.0216(3) Uani 1 1 d . . . . .
H18 H 0.368280 0.898078 0.256606 0.026 Uiso 1 1 calc R U . . .
C19 C 0.51603(19) 0.86707(10) 0.34317(9) 0.0218(3) Uani 1 1 d . . . . .
C20 C 0.5718(2) 0.94526(10) 0.37558(10) 0.0293(4) Uani 1 1 d . . . . .
H20A H 0.652152 0.968794 0.345260 0.044 Uiso 1 1 calc R U . . .
H20B H 0.613536 0.934274 0.423276 0.044 Uiso 1 1 calc R U . . .
H20C H 0.486354 0.983930 0.379444 0.044 Uiso 1 1 calc R U . . .
C21 C 0.31065(18) 0.39226(9) 0.50117(9) 0.0208(3) Uani 1 1 d . . . . .
C22 C 0.4448(2) 0.12685(10) 0.59486(10) 0.0299(4) Uani 1 1 d . . . . .
H22A H 0.499591 0.087140 0.565047 0.045 Uiso 1 1 calc R U . . .
H22B H 0.365639 0.098584 0.622657 0.045 Uiso 1 1 calc R U . . .
H22C H 0.517285 0.153441 0.627472 0.045 Uiso 1 1 calc R U . . .
C23 C 0.37165(19) 0.18981(9) 0.54833(9) 0.0215(3) Uani 1 1 d . . . . .
C24 C 0.27112(19) 0.17631(10) 0.48964(9) 0.0229(3) Uani 1 1 d . . . . .
H24 H 0.237725 0.124831 0.471916 0.027 Uiso 1 1 calc R U . . .
C25 C 0.23206(18) 0.25102(10) 0.46384(9) 0.0210(3) Uani 1 1 d . . . . .
C26 C 0.13035(19) 0.27330(11) 0.40292(9) 0.0277(4) Uani 1 1 d . . . . .
H26A H 0.188576 0.305290 0.367889 0.042 Uiso 1 1 calc R U . . .
H26B H 0.043970 0.305909 0.420551 0.042 Uiso 1 1 calc R U . . .
H26C H 0.091589 0.223366 0.380221 0.042 Uiso 1 1 calc R U . . .
C27 C 0.33595(17) 0.59426(9) 0.67279(8) 0.0176(3) Uani 1 1 d . . . . .
C28 C 0.28523(18) 0.57336(10) 0.74139(9) 0.0225(3) Uani 1 1 d . . . . .
H28 H 0.311107 0.521584 0.761073 0.027 Uiso 1 1 calc R U . . .
C29 C 0.1973(2) 0.62791(11) 0.78079(9) 0.0273(4) Uani 1 1 d . . . . .
H29 H 0.163018 0.613065 0.827218 0.033 Uiso 1 1 calc R U . . .
C30 C 0.15904(19) 0.70393(11) 0.75300(10) 0.0272(3) Uani 1 1 d . . . . .
H30 H 0.096750 0.740430 0.779814 0.033 Uiso 1 1 calc R U . . .
C31 C 0.21217(19) 0.72645(10) 0.68582(9) 0.0243(3) Uani 1 1 d . . . . .
H31 H 0.188350 0.778874 0.666884 0.029 Uiso 1 1 calc R U . . .
C32 C 0.30059(18) 0.67166(9) 0.64639(8) 0.0207(3) Uani 1 1 d . . . . .
H32 H 0.337471 0.687404 0.600617 0.025 Uiso 1 1 calc R U . . .

loop_
_atom_site_aniso_label
_atom_site_aniso_U_11
_atom_site_aniso_U_22
_atom_site_aniso_U_33
_atom_site_aniso_U_23
_atom_site_aniso_U_13
_atom_site_aniso_U_12
O1 0.0465(7) 0.0187(5) 0.0224(6) -0.0040(5) -0.0003(5) -0.0040(5)
O2 0.0536(8) 0.0226(6) 0.0360(7) -0.0003(5) -0.0247(6) 0.0038(6)
N1 0.0258(6) 0.0172(6) 0.0162(6) -0.0001(5) -0.0010(5) -0.0028(5)
N2 0.0285(7) 0.0180(6) 0.0171(6) -0.0002(5) -0.0017(5) -0.0048(5)
N3 0.0191(6) 0.0180(6) 0.0177(6) -0.0016(5) -0.0014(5) -0.0003(5)
N4 0.0235(6) 0.0176(6) 0.0172(6) 0.0010(5) 0.0001(5) 0.0009(5)
C1 0.0255(8) 0.0127(6) 0.0181(7) 0.0016(5) 0.0038(6) 0.0018(6)
C2 0.0335(8) 0.0145(7) 0.0165(7) 0.0028(6) 0.0045(6) 0.0014(6)
C3 0.0288(8) 0.0161(7) 0.0175(7) 0.0018(6) 0.0042(6) 0.0005(6)
C4 0.0358(9) 0.0160(7) 0.0193(7) 0.0015(6) 0.0063(7) 0.0031(6)
C5 0.0209(7) 0.0144(6) 0.0151(7) 0.0001(5) -0.0012(5) 0.0010(5)
C6 0.0192(7) 0.0149(7) 0.0183(7) 0.0017(5) -0.0015(6) 0.0003(5)
C7 0.0214(7) 0.0147(6) 0.0170(7) 0.0015(5) -0.0015(6) -0.0030(5)
C8 0.0191(7) 0.0140(6) 0.0158(7) 0.0016(5) -0.0020(6) -0.0011(5)
C9 0.0201(7) 0.0125(6) 0.0214(7) 0.0006(5) -0.0003(6) 0.0003(5)
C10 0.0251(8) 0.0155(7) 0.0257(8) 0.0013(6) -0.0045(6) -0.0010(6)
C11 0.0251(8) 0.0186(7) 0.0366(9) 0.0001(6) -0.0104(7) -0.0001(7)
C12 0.0176(7) 0.0207(7) 0.0472(10) -0.0043(7) 0.0009(7) -0.0021(6)
C13 0.0232(8) 0.0187(7) 0.0343(9) 0.0007(6) 0.0069(7) -0.0017(6)
C14 0.0225(7) 0.0122(6) 0.0237(8) 0.0009(5) 0.0028(6) 0.0001(6)
C15 0.0278(8) 0.0174(7) 0.0176(7) 0.0004(6) 0.0062(6) -0.0022(6)
C16 0.0257(8) 0.0301(9) 0.0214(8) -0.0047(7) -0.0023(6) -0.0003(7)
C17 0.0199(7) 0.0241(7) 0.0157(7) 0.0008(6) 0.0026(6) 0.0002(6)
C18 0.0256(8) 0.0212(7) 0.0179(7) 0.0009(6) -0.0007(6) 0.0030(6)
C19 0.0280(8) 0.0194(8) 0.0178(7) 0.0006(6) 0.0015(6) -0.0019(6)
C20 0.0431(10) 0.0184(7) 0.0264(8) -0.0007(7) -0.0055(7) -0.0042(7)
C21 0.0247(7) 0.0185(7) 0.0193(7) -0.0006(6) -0.0023(6) 0.0019(6)
C22 0.0452(10) 0.0172(7) 0.0272(8) 0.0022(7) 0.0027(8) 0.0023(7)
C23 0.0268(8) 0.0174(7) 0.0203(7) -0.0006(6) 0.0069(6) -0.0014(6)
C24 0.0240(8) 0.0201(7) 0.0246(8) -0.0068(6) 0.0072(6) -0.0059(6)
C25 0.0172(7) 0.0249(7) 0.0207(7) -0.0077(6) 0.0034(6) -0.0023(6)
C26 0.0223(8) 0.0350(9) 0.0258(9) -0.0111(7) -0.0045(7) 0.0013(7)
C27 0.0162(7) 0.0188(7) 0.0179(7) -0.0031(6) -0.0014(5) -0.0045(6)
C28 0.0250(7) 0.0233(7) 0.0194(7) -0.0011(6) -0.0009(6) -0.0056(6)
C29 0.0298(8) 0.0321(9) 0.0200(8) -0.0067(7) 0.0047(7) -0.0088(7)
C30 0.0249(8) 0.0284(8) 0.0282(8) -0.0122(7) 0.0046(7) -0.0027(7)
C31 0.0227(7) 0.0195(8) 0.0307(9) -0.0050(6) -0.0003(7) -0.0009(6)
C32 0.0211(7) 0.0196(7) 0.0215(7) -0.0013(6) 0.0022(6) -0.0027(6)

loop_
_atom_type_symbol
_atom_type_description
_atom_type_scat_dispersion_real
_atom_type_scat_dispersion_imag
_atom_type_scat_source
C C 0.0181 0.0091 'International Tables Vol C Tables 4.2.6.8 and 6.1.1.4'
H H 0.0000 0.0000 'International Tables Vol C Tables 4.2.6.8 and 6.1.1.4'
N N 0.0311 0.0180 'International Tables Vol C Tables 4.2.6.8 and 6.1.1.4'
O O 0.0492 0.0322 'International Tables Vol C Tables 4.2.6.8 and 6.1.1.4'

loop_
_geom_angle_atom_site_label_1
_geom_angle_atom_site_label_2
_geom_angle_atom_site_label_3
_geom_angle
_geom_angle_site_symmetry_1
_geom_angle_site_symmetry_3
_geom_angle_publ_flag
N2 N1 C17 111.93(12) . . ?
N2 N1 C15 118.84(13) . . ?
C17 N1 C15 129.21(13) . . ?
C19 N2 N1 104.60(13) . . ?
N4 N3 C25 111.97(13) . . ?
N4 N3 C21 120.01(12) . . ?
C25 N3 C21 128.01(14) . . ?
C23 N4 N3 104.62(12) . . ?
C14 C1 C5 101.93(12) . . ?
C14 C1 C4 116.96(13) . . ?
C5 C1 C4 118.37(13) . . ?
C14 C1 C2 114.55(13) . . ?
C5 C1 C2 117.10(13) . . ?
C4 C1 C2 88.71(11) . . ?
C3 C2 C1 89.30(11) . . ?
C3 C2 H2A 113.8 . . ?
C1 C2 H2A 113.8 . . ?
C3 C2 H2B 113.8 . . ?
C1 C2 H2B 113.8 . . ?
H2A C2 H2B 111.0 . . ?
C15 C3 C4 115.32(13) . . ?
C15 C3 C2 116.12(13) . . ?
C4 C3 C2 89.71(11) . . ?
C15 C3 H3 111.4 . . ?
C4 C3 H3 111.4 . . ?
C2 C3 H3 111.4 . . ?
C3 C4 C1 89.79(11) . . ?
C3 C4 H4A 113.7 . . ?
C1 C4 H4A 113.7 . . ?
C3 C4 H4B 113.7 . . ?
C1 C4 H4B 113.7 . . ?
H4A C4 H4B 110.9 . . ?
C1 C5 C6 116.82(12) . . ?
C1 C5 C8 109.35(12) . . ?
C6 C5 C8 87.91(11) . . ?
C1 C5 H5 113.4 . . ?
C6 C5 H5 113.4 . . ?
C8 C5 H5 113.4 . . ?
C21 C6 C5 115.35(12) . . ?
C21 C6 C7 119.83(13) . . ?
C5 C6 C7 89.35(11) . . ?
C21 C6 H6 110.2 . . ?
C5 C6 H6 110.2 . . ?
C7 C6 H6 110.2 . . ?
C8 C7 C6 88.07(11) . . ?
C8 C7 H7A 114.0 . . ?
C6 C7 H7A 114.0 . . ?
C8 C7 H7B 114.0 . . ?
C6 C7 H7B 114.0 . . ?
H7A C7 H7B 111.2 . . ?
C27 C8 C9 112.17(12) . . ?
C27 C8 C7 117.92(12) . . ?
C9 C8 C7 114.19(12) . . ?
C27 C8 C5 119.83(12) . . ?
C9 C8 C5 100.72(12) . . ?
C7 C8 C5 89.12(11) . . ?
C10 C9 C14 120.89(14) . . ?
C10 C9 C8 127.44(14) . . ?
C14 C9 C8 111.66(13) . . ?
C11 C10 C9 118.71(16) . . ?
C11 C10 H10 120.6 . . ?
C9 C10 H10 120.6 . . ?
C10 C11 C12 120.56(16) . . ?
C10 C11 H11 119.7 . . ?
C12 C11 H11 119.7 . . ?
C13 C12 C11 120.62(15) . . ?
C13 C12 H12 119.7 . . ?
C11 C12 H12 119.7 . . ?
C12 C13 C14 119.28(16) . . ?
C12 C13 H13 120.4 . . ?
C14 C13 H13 120.4 . . ?
C13 C14 C9 119.93(15) . . ?
C13 C14 C1 128.27(15) . . ?
C9 C14 C1 111.79(13) . . ?
O1 C15 N1 120.82(15) . . ?
O1 C15 C3 124.41(15) . . ?
N1 C15 C3 114.76(13) . . ?
C17 C16 H16A 109.5 . . ?
C17 C16 H16B 109.5 . . ?
H16A C16 H16B 109.5 . . ?
C17 C16 H16C 109.5 . . ?
H16A C16 H16C 109.5 . . ?
H16B C16 H16C 109.5 . . ?
C18 C17 N1 105.44(13) . . ?
C18 C17 C16 129.82(15) . . ?
N1 C17 C16 124.74(14) . . ?
C17 C18 C19 106.59(14) . . ?
C17 C18 H18 126.7 . . ?
C19 C18 H18 126.7 . . ?
N2 C19 C18 111.43(14) . . ?
N2 C19 C20 120.07(15) . . ?
C18 C19 C20 128.49(15) . . ?
C19 C20 H20A 109.5 . . ?
C19 C20 H20B 109.5 . . ?
H20A C20 H20B 109.5 . . ?
C19 C20 H20C 109.5 . . ?
H20A C20 H20C 109.5 . . ?
H20B C20 H20C 109.5 . . ?
O2 C21 N3 119.76(14) . . ?
O2 C21 C6 123.42(14) . . ?
N3 C21 C6 116.81(13) . . ?
C23 C22 H22A 109.5 . . ?
C23 C22 H22B 109.5 . . ?
H22A C22 H22B 109.5 . . ?
C23 C22 H22C 109.5 . . ?
H22A C22 H22C 109.5 . . ?
H22B C22 H22C 109.5 . . ?
N4 C23 C24 111.27(14) . . ?
N4 C23 C22 121.33(15) . . ?
C24 C23 C22 127.40(15) . . ?
C25 C24 C23 106.85(14) . . ?
C25 C24 H24 126.6 . . ?
C23 C24 H24 126.6 . . ?
C24 C25 N3 105.27(14) . . ?
C24 C25 C26 129.94(15) . . ?
N3 C25 C26 124.78(15) . . ?
C25 C26 H26A 109.5 . . ?
C25 C26 H26B 109.5 . . ?
H26A C26 H26B 109.5 . . ?
C25 C26 H26C 109.5 . . ?
H26A C26 H26C 109.5 . . ?
H26B C26 H26C 109.5 . . ?
C32 C27 C28 118.48(14) . . ?
C32 C27 C8 120.81(13) . . ?
C28 C27 C8 120.71(14) . . ?
C29 C28 C27 120.32(16) . . ?
C29 C28 H28 119.8 . . ?
C27 C28 H28 119.8 . . ?
C30 C29 C28 120.61(15) . . ?
C30 C29 H29 119.7 . . ?
C28 C29 H29 119.7 . . ?
C29 C30 C31 119.73(15) . . ?
C29 C30 H30 120.1 . . ?
C31 C30 H30 120.1 . . ?
C30 C31 C32 119.57(16) . . ?
C30 C31 H31 120.2 . . ?
C32 C31 H31 120.2 . . ?
C27 C32 C31 121.24(15) . . ?
C27 C32 H32 119.4 . . ?
C31 C32 H32 119.4 . . ?

loop_
_geom_bond_atom_site_label_1
_geom_bond_atom_site_label_2
_geom_bond_distance
_geom_bond_site_symmetry_2
_geom_bond_publ_flag
O1 C15 1.211(2) . ?
O2 C21 1.209(2) . ?
N1 N2 1.3809(19) . ?
N1 C17 1.385(2) . ?
N1 C15 1.403(2) . ?
N2 C19 1.316(2) . ?
N3 N4 1.3791(18) . ?
N3 C25 1.389(2) . ?
N3 C21 1.4001(19) . ?
N4 C23 1.318(2) . ?
C1 C14 1.514(2) . ?
C1 C5 1.525(2) . ?
C1 C4 1.560(2) . ?
C1 C2 1.5701(19) . ?
C2 C3 1.553(2) . ?
C2 H2A 0.9900 . ?
C2 H2B 0.9900 . ?
C3 C15 1.504(2) . ?
C3 C4 1.550(2) . ?
C3 H3 1.0000 . ?
C4 H4A 0.9900 . ?
C4 H4B 0.9900 . ?
C5 C6 1.5556(19) . ?
C5 C8 1.563(2) . ?
C5 H5 1.0000 . ?
C6 C21 1.503(2) . ?
C6 C7 1.558(2) . ?
C6 H6 1.0000 . ?
C7 C8 1.5565(19) . ?
C7 H7A 0.9900 . ?
C7 H7B 0.9900 . ?
C8 C27 1.508(2) . ?
C8 C9 1.519(2) . ?
C9 C10 1.392(2) . ?
C9 C14 1.397(2) . ?
C10 C11 1.392(2) . ?
C10 H10 0.9500 . ?
C11 C12 1.392(3) . ?
C11 H11 0.9500 . ?
C12 C13 1.387(3) . ?
C12 H12 0.9500 . ?
C13 C14 1.393(2) . ?
C13 H13 0.9500 . ?
C16 C17 1.492(2) . ?
C16 H16A 0.9800 . ?
C16 H16B 0.9800 . ?
C16 H16C 0.9800 . ?
C17 C18 1.359(2) . ?
C18 C19 1.422(2) . ?
C18 H18 0.9500 . ?
C19 C20 1.496(2) . ?
C20 H20A 0.9800 . ?
C20 H20B 0.9800 . ?
C20 H20C 0.9800 . ?
C22 C23 1.491(2) . ?
C22 H22A 0.9800 . ?
C22 H22B 0.9800 . ?
C22 H22C 0.9800 . ?
C23 C24 1.422(2) . ?
C24 C25 1.356(2) . ?
C24 H24 0.9500 . ?
C25 C26 1.489(2) . ?
C26 H26A 0.9800 . ?
C26 H26B 0.9800 . ?
C26 H26C 0.9800 . ?
C27 C32 1.393(2) . ?
C27 C28 1.399(2) . ?
C28 C29 1.388(2) . ?
C28 H28 0.9500 . ?
C29 C30 1.387(3) . ?
C29 H29 0.9500 . ?
C30 C31 1.389(3) . ?
C30 H30 0.9500 . ?
C31 C32 1.393(2) . ?
C31 H31 0.9500 . ?
C32 H32 0.9500 . ?

loop_
_geom_torsion_atom_site_label_1
_geom_torsion_atom_site_label_2
_geom_torsion_atom_site_label_3
_geom_torsion_atom_site_label_4
_geom_torsion
_geom_torsion_site_symmetry_1
_geom_torsion_site_symmetry_2
_geom_torsion_site_symmetry_3
_geom_torsion_site_symmetry_4
_geom_torsion_publ_flag
C17 N1 N2 C19 -0.78(17) . . . . ?
C15 N1 N2 C19 -179.41(14) . . . . ?
C25 N3 N4 C23 -0.36(17) . . . . ?
C21 N3 N4 C23 -179.19(14) . . . . ?
C14 C1 C2 C3 107.41(14) . . . . ?
C5 C1 C2 C3 -133.31(14) . . . . ?
C4 C1 C2 C3 -11.82(12) . . . . ?
C1 C2 C3 C15 130.18(14) . . . . ?
C1 C2 C3 C4 11.89(13) . . . . ?
C15 C3 C4 C1 -130.96(14) . . . . ?
C2 C3 C4 C1 -11.97(13) . . . . ?
C14 C1 C4 C3 -105.21(14) . . . . ?
C5 C1 C4 C3 132.22(14) . . . . ?
C2 C1 C4 C3 11.84(12) . . . . ?
C14 C1 C5 C6 -77.33(15) . . . . ?
C4 C1 C5 C6 52.52(19) . . . . ?
C2 C1 C5 C6 156.86(13) . . . . ?
C14 C1 C5 C8 20.39(15) . . . . ?
C4 C1 C5 C8 150.24(13) . . . . ?
C2 C1 C5 C8 -105.42(15) . . . . ?
C1 C5 C6 C21 -108.64(16) . . . . ?
C8 C5 C6 C21 140.68(13) . . . . ?
C1 C5 C6 C7 128.33(13) . . . . ?
C8 C5 C6 C7 17.65(11) . . . . ?
C21 C6 C7 C8 -136.88(13) . . . . ?
C5 C6 C7 C8 -17.73(11) . . . . ?
C6 C7 C8 C27 141.35(13) . . . . ?
C6 C7 C8 C9 -83.72(14) . . . . ?
C6 C7 C8 C5 17.64(11) . . . . ?
C1 C5 C8 C27 102.50(14) . . . . ?
C6 C5 C8 C27 -139.75(13) . . . . ?
C1 C5 C8 C9 -20.96(15) . . . . ?
C6 C5 C8 C9 96.80(11) . . . . ?
C1 C5 C8 C7 -135.43(12) . . . . ?
C6 C5 C8 C7 -17.67(11) . . . . ?
C27 C8 C9 C10 63.6(2) . . . . ?
C7 C8 C9 C10 -73.9(2) . . . . ?
C5 C8 C9 C10 -167.81(14) . . . . ?
C27 C8 C9 C14 -115.11(14) . . . . ?
C7 C8 C9 C14 107.38(14) . . . . ?
C5 C8 C9 C14 13.49(15) . . . . ?
C14 C9 C10 C11 0.6(2) . . . . ?
C8 C9 C10 C11 -177.96(14) . . . . ?
C9 C10 C11 C12 0.2(2) . . . . ?
C10 C11 C12 C13 -0.8(3) . . . . ?
C11 C12 C13 C14 0.6(2) . . . . ?
C12 C13 C14 C9 0.3(2) . . . . ?
C12 C13 C14 C1 179.36(15) . . . . ?
C10 C9 C14 C13 -0.9(2) . . . . ?
C8 C9 C14 C13 177.94(13) . . . . ?
C10 C9 C14 C1 179.90(13) . . . . ?
C8 C9 C14 C1 -1.30(17) . . . . ?
C5 C1 C14 C13 168.94(15) . . . . ?
C4 C1 C14 C13 38.2(2) . . . . ?
C2 C1 C14 C13 -63.6(2) . . . . ?
C5 C1 C14 C9 -11.90(15) . . . . ?
C4 C1 C14 C9 -142.61(13) . . . . ?
C2 C1 C14 C9 115.58(14) . . . . ?
N2 N1 C15 O1 -172.57(14) . . . . ?
C17 N1 C15 O1 9.1(3) . . . . ?
N2 N1 C15 C3 8.8(2) . . . . ?
C17 N1 C15 C3 -169.60(15) . . . . ?
C4 C3 C15 O1 -11.4(2) . . . . ?
C2 C3 C15 O1 -114.46(18) . . . . ?
C4 C3 C15 N1 167.21(13) . . . . ?
C2 C3 C15 N1 64.16(18) . . . . ?
N2 N1 C17 C18 0.19(17) . . . . ?
C15 N1 C17 C18 178.64(15) . . . . ?
N2 N1 C17 C16 -179.12(14) . . . . ?
C15 N1 C17 C16 -0.7(3) . . . . ?
N1 C17 C18 C19 0.44(17) . . . . ?
C16 C17 C18 C19 179.70(16) . . . . ?
N1 N2 C19 C18 1.05(18) . . . . ?
N1 N2 C19 C20 -178.22(15) . . . . ?
C17 C18 C19 N2 -0.98(19) . . . . ?
C17 C18 C19 C20 178.22(17) . . . . ?
N4 N3 C21 O2 -176.58(16) . . . . ?
C25 N3 C21 O2 4.8(3) . . . . ?
N4 N3 C21 C6 4.6(2) . . . . ?
C25 N3 C21 C6 -174.05(14) . . . . ?
C5 C6 C21 O2 4.6(2) . . . . ?
C7 C6 C21 O2 109.52(19) . . . . ?
C5 C6 C21 N3 -176.58(13) . . . . ?
C7 C6 C21 N3 -71.67(18) . . . . ?
N3 N4 C23 C24 0.67(17) . . . . ?
N3 N4 C23 C22 -179.46(14) . . . . ?
N4 C23 C24 C25 -0.75(18) . . . . ?
C22 C23 C24 C25 179.39(16) . . . . ?
C23 C24 C25 N3 0.48(17) . . . . ?
C23 C24 C25 C26 179.88(16) . . . . ?
N4 N3 C25 C24 -0.09(17) . . . . ?
C21 N3 C25 C24 178.62(15) . . . . ?
N4 N3 C25 C26 -179.54(14) . . . . ?
C21 N3 C25 C26 -0.8(2) . . . . ?
C9 C8 C27 C32 82.98(17) . . . . ?
C7 C8 C27 C32 -141.24(15) . . . . ?
C5 C8 C27 C32 -34.7(2) . . . . ?
C9 C8 C27 C28 -96.38(16) . . . . ?
C7 C8 C27 C28 39.4(2) . . . . ?
C5 C8 C27 C28 145.90(14) . . . . ?
C32 C27 C28 C29 2.2(2) . . . . ?
C8 C27 C28 C29 -178.46(14) . . . . ?
C27 C28 C29 C30 -0.3(2) . . . . ?
C28 C29 C30 C31 -1.5(3) . . . . ?
C29 C30 C31 C32 1.4(2) . . . . ?
C28 C27 C32 C31 -2.3(2) . . . . ?
C8 C27 C32 C31 178.35(14) . . . . ?
C30 C31 C32 C27 0.5(2) . . . . ?
